data_2004701
loop_
_publ_author_name
'Browning, D. J.'
'Corker, J. M.'
'Webster, M.'

_publ_section_title
;
 Diethylgallium Diphenylphosphinate
;
_journal_issue 4
_journal_name_full 'Acta Crystallographica Section C'
_journal_page_first 882
_journal_page_last 884
_journal_paper_doi 10.1107/S0108270195014508
_journal_volume 52
_journal_year 1996
_chemical_formula_iupac '[Ga2 (C2 H5)4 (C12 H10 O2 P1)2]'
_chemical_formula_moiety 'C32 H40 Ga2 O4 P2'
_chemical_formula_structural (Ph2P(O)2GaEt2)2
_chemical_formula_sum 'C32 H40 Ga2 O4 P2'
_chemical_formula_weight 690.02
_chemical_name_systematic
;
diethylgallium diphenylphosphinate
;
_space_group_IT_number 2
_symmetry_cell_setting triclinic
_symmetry_space_group_name_Hall '-P 1'
_symmetry_space_group_name_H-M 'P -1'
_audit_creation_method SHELXL
_cell_angle_alpha 102.63(2)
_cell_angle_beta 96.95(2)
_cell_angle_gamma 83.16(2)
_cell_formula_units_Z 2
_cell_length_a 10.995(2)
_cell_length_b 14.837(3)
_cell_length_c 10.316(2)
_cell_measurement_reflns_used 25
_cell_measurement_temperature 150
_cell_measurement_theta_max 23.1
_cell_measurement_theta_min 20.2
_cell_volume 1622.6(6)
_computing_cell_refinement 'MSC/AFC Diffractometer Control Software'
_computing_data_collection
;
MSC/AFC Diffractometer Control Software
(Molecular Structure Corporation, 1988)
;
_computing_data_reduction 'TEXSAN (Molecular Structure Corporation, 1992)'
_computing_molecular_graphics 'ORTEPII (Johnson, 1976)'
_computing_structure_refinement 'SHELXL93 (Sheldrick, 1993)'
_computing_structure_solution 'SHELXS86 (Sheldrick, 1990)'
_diffrn_ambient_temperature 150
_diffrn_measurement_device 'Rigaku AFC7S'
_diffrn_measurement_method \w/2\q
_diffrn_radiation_monochromator graphite
_diffrn_radiation_source 'fine-focus sealed xray tube'
_diffrn_radiation_type MoK\a
_diffrn_radiation_wavelength 0.71069
_diffrn_reflns_av_R_equivalents 0.0183
_diffrn_reflns_av_sigmaI/netI 0.0343
_diffrn_reflns_limit_h_max 13
_diffrn_reflns_limit_h_min 0
_diffrn_reflns_limit_k_max 17
_diffrn_reflns_limit_k_min -17
_diffrn_reflns_limit_l_max 12
_diffrn_reflns_limit_l_min -12
_diffrn_reflns_number 6027
_diffrn_reflns_theta_max 25.00
_diffrn_reflns_theta_min 2.63
_diffrn_standards_decay_% 0.2
_diffrn_standards_interval_count 150
_diffrn_standards_number 3
_exptl_absorpt_coefficient_mu 1.793
_exptl_absorpt_correction_T_max 1.00
_exptl_absorpt_correction_T_min 0.74
_exptl_absorpt_correction_type '\y scan (North, Phillips & Mathews, 1968)'
_exptl_crystal_colour colourless
_exptl_crystal_density_diffrn 1.412
_exptl_crystal_density_meas ?
_exptl_crystal_description rhombic
_exptl_crystal_F_000 712
_exptl_crystal_size_max 0.6
_exptl_crystal_size_mid 0.4
_exptl_crystal_size_min 0.3
_refine_diff_density_max 0.59
_refine_diff_density_min -0.48
_refine_ls_extinction_method none
_refine_ls_goodness_of_fit_all 1.020
_refine_ls_goodness_of_fit_obs 1.050
_refine_ls_hydrogen_treatment noref
_refine_ls_matrix_type full
_refine_ls_number_parameters 361
_refine_ls_number_reflns 5701
_refine_ls_number_restraints 0
_refine_ls_restrained_S_all 1.020
_refine_ls_restrained_S_obs 1.050
_refine_ls_R_factor_all 0.0459
_refine_ls_R_factor_obs 0.0308
_refine_ls_shift/esd_max -0.16
_refine_ls_shift/esd_mean 0.008
_refine_ls_structure_factor_coef Fsqd
_refine_ls_weighting_scheme
;
calc w = 1/[\s^2^(F~o~^2^) + (0.048P)^2^ + 1.28P]
where P = (F~o~^2^ + 2F~c~^2^)/3
;
_refine_ls_wR_factor_all 0.0894
_refine_ls_wR_factor_obs 0.0820
_reflns_number_observed 4596
_reflns_number_total 5701
_reflns_observed_criterion >2sigma(I)
_cod_data_source_file bm1040.cif
_cod_data_source_block DJB2
_cod_depositor_comments
;
The following automatic conversions were performed:

'_exptl_crystal_density_meas' value 'not measured' was changed to '?'
- the value is perceived as not measured.

Automatic conversion script
Id: cif_fix_values 3008 2015-01-20 13:52:24Z robertas 
;
_cod_database_code 2004701

loop_
_symmetry_equiv_pos_as_xyz
'   x,     y,     z'
'  -x,    -y,    -z'

loop_
_atom_site_aniso_label
_atom_site_aniso_U_11
_atom_site_aniso_U_22
_atom_site_aniso_U_33
_atom_site_aniso_U_12
_atom_site_aniso_U_13
_atom_site_aniso_U_23
Ga1 0.0233(2) 0.0251(2) 0.0184(2) -0.00176(13) 0.00166(12) 0.00630(12)
Ga2 0.0235(2) 0.0230(2) 0.0176(2) 0.00074(12) 0.00125(12) 0.00535(12)
P1 0.0236(4) 0.0218(4) 0.0216(4) -0.0024(3) 0.0050(3) 0.0062(3)
P2 0.0227(4) 0.0252(4) 0.0165(3) 0.0016(3) 0.0040(3) 0.0043(3)
O1 0.0289(11) 0.0291(11) 0.0266(11) -0.0002(9) 0.0056(9) 0.0119(9)
O2 0.0258(11) 0.0262(10) 0.0300(11) -0.0056(9) 0.0030(9) 0.0063(9)
O3 0.0326(12) 0.0395(12) 0.0222(10) 0.0059(10) 0.0082(9) 0.0118(9)
O4 0.0243(10) 0.0264(10) 0.0236(10) 0.0029(8) 0.0045(8) 0.0012(8)
C1 0.0272(15) 0.0196(14) 0.0231(14) -0.0067(11) 0.0059(12) 0.0011(11)
C2 0.035(2) 0.033(2) 0.030(2) -0.0069(14) 0.0052(13) 0.0058(13)
C3 0.049(2) 0.046(2) 0.025(2) -0.018(2) 0.0091(15) 0.0085(14)
C4 0.043(2) 0.046(2) 0.029(2) -0.017(2) 0.0165(15) -0.0108(15)
C5 0.034(2) 0.037(2) 0.038(2) -0.0039(15) 0.0112(15) -0.0044(15)
C6 0.029(2) 0.031(2) 0.031(2) -0.0040(13) 0.0076(13) 0.0006(13)
C7 0.0269(15) 0.0227(14) 0.0200(14) -0.0057(12) 0.0051(11) 0.0062(11)
C8 0.028(2) 0.029(2) 0.031(2) -0.0016(13) 0.0029(13) 0.0072(13)
C9 0.035(2) 0.031(2) 0.038(2) 0.0024(14) 0.0084(15) 0.0058(14)
C10 0.046(2) 0.027(2) 0.029(2) -0.0069(14) 0.0104(14) -0.0006(13)
C11 0.037(2) 0.039(2) 0.028(2) -0.0117(15) 0.0018(14) 0.0010(14)
C12 0.028(2) 0.033(2) 0.030(2) -0.0023(13) 0.0037(13) 0.0051(13)
C13 0.032(2) 0.033(2) 0.025(2) 0.0009(13) 0.0057(13) 0.0061(13)
C14 0.059(2) 0.037(2) 0.036(2) -0.008(2) 0.013(2) -0.005(2)
C15 0.028(2) 0.045(2) 0.024(2) 0.0051(14) 0.0025(13) 0.0119(14)
C16 0.047(2) 0.053(2) 0.035(2) 0.006(2) 0.003(2) 0.020(2)
C17 0.0239(15) 0.0238(14) 0.0224(14) -0.0016(12) 0.0079(12) 0.0027(11)
C18 0.031(2) 0.030(2) 0.033(2) 0.0037(13) 0.0021(13) 0.0044(13)
C19 0.033(2) 0.030(2) 0.046(2) 0.0013(14) 0.0092(15) -0.0020(14)
C20 0.038(2) 0.033(2) 0.040(2) -0.0113(15) 0.011(2) -0.0115(15)
C21 0.031(2) 0.046(2) 0.034(2) -0.004(2) 0.0009(14) -0.006(2)
C22 0.025(2) 0.035(2) 0.028(2) 0.0003(13) 0.0039(13) 0.0004(13)
C23 0.0222(14) 0.0250(14) 0.0200(14) 0.0047(11) 0.0031(11) 0.0017(11)
C24 0.027(2) 0.033(2) 0.0259(15) -0.0001(13) 0.0019(12) 0.0100(13)
C25 0.034(2) 0.032(2) 0.047(2) -0.0004(14) 0.0083(15) 0.0164(15)
C26 0.027(2) 0.025(2) 0.062(2) -0.0042(13) 0.006(2) 0.007(2)
C27 0.026(2) 0.037(2) 0.042(2) -0.0011(14) -0.0065(14) -0.002(2)
C28 0.030(2) 0.033(2) 0.025(2) 0.0015(13) -0.0009(13) 0.0016(13)
C29 0.036(2) 0.034(2) 0.038(2) -0.0083(14) 0.0099(15) -0.0038(14)
C30 0.045(2) 0.038(2) 0.046(2) -0.012(2) 0.012(2) -0.005(2)
C31 0.036(2) 0.042(2) 0.030(2) 0.0102(15) -0.0077(14) 0.0083(14)
C32 0.055(2) 0.050(2) 0.033(2) -0.002(2) -0.007(2) 0.017(2)

loop_
_atom_site_label
_atom_site_occupancy
_atom_site_fract_x
_atom_site_fract_y
_atom_site_fract_z
_atom_site_U_iso_or_equiv
_atom_site_thermal_displace_type
_atom_site_calc_flag
_atom_site_type_symbol
Ga1 1 0.58904(3) -0.48903(2) 0.21046(3) 0.02206(10) Uani d Ga
Ga2 1 0.91002(3) 0.12414(2) 0.40344(3) 0.02151(10) Uani d Ga
P1 1 0.62632(7) -0.39985(5) -0.02988(7) 0.0218(2) Uani d P
P2 1 0.89380(7) 0.05315(5) 0.67815(7) 0.0216(2) Uani d P
O1 1 0.6693(2) -0.46518(14) 0.0654(2) 0.0272(4) Uani d O
O2 1 0.5008(2) -0.58984(14) 0.1039(2) 0.0270(4) Uani d O
O3 1 0.8498(2) 0.08904(15) 0.5524(2) 0.0309(5) Uani d O
O4 1 0.9806(2) 0.00205(13) 0.3184(2) 0.0256(4) Uani d O
C1 1 0.7401(3) -0.4173(2) -0.1462(3) 0.0232(6) Uani d C
C2 1 0.7203(3) -0.3703(2) -0.2512(3) 0.0321(7) Uani d C
C3 1 0.8073(3) -0.3821(2) -0.3419(3) 0.0380(8) Uani d C
C4 1 0.9138(3) -0.4398(2) -0.3273(3) 0.0402(8) Uani d C
C5 1 0.9352(3) -0.4865(2) -0.2238(3) 0.0376(8) Uani d C
C6 1 0.8480(3) -0.4750(2) -0.1319(3) 0.0307(7) Uani d C
C7 1 0.6238(3) -0.2818(2) 0.0609(3) 0.0224(6) Uani d C
C8 1 0.5172(3) -0.2213(2) 0.0566(3) 0.0291(7) Uani d C
C9 1 0.5145(3) -0.1313(2) 0.1330(3) 0.0351(7) Uani d C
C10 1 0.6190(3) -0.1018(2) 0.2117(3) 0.0342(7) Uani d C
C11 1 0.7261(3) -0.1606(2) 0.2157(3) 0.0351(7) Uani d C
C12 1 0.7287(3) -0.2506(2) 0.1399(3) 0.0305(7) Uani d C
C13 1 0.4671(3) -0.3846(2) 0.2705(3) 0.0299(7) Uani d C
C14 1 0.5163(4) -0.3077(2) 0.3819(4) 0.0446(9) Uani d C
C15 1 0.7171(3) -0.5482(2) 0.3224(3) 0.0324(7) Uani d C
C16 1 0.6643(4) -0.5792(3) 0.4331(4) 0.0442(9) Uani d C
C17 1 0.9004(3) 0.1483(2) 0.8198(3) 0.0233(6) Uani d C
C18 1 0.8052(3) 0.2192(2) 0.8329(3) 0.0327(7) Uani d C
C19 1 0.8086(3) 0.2919(2) 0.9431(4) 0.0376(8) Uani d C
C20 1 0.9082(3) 0.2945(2) 1.0393(3) 0.0386(8) Uani d C
C21 1 1.0032(3) 0.2255(3) 1.0268(3) 0.0397(8) Uani d C
C22 1 0.9999(3) 0.1511(2) 0.9175(3) 0.0302(7) Uani d C
C23 1 0.7766(3) -0.0155(2) 0.7010(3) 0.0234(6) Uani d C
C24 1 0.7841(3) -0.0501(2) 0.8178(3) 0.0283(6) Uani d C
C25 1 0.6958(3) -0.1037(2) 0.8368(4) 0.0364(7) Uani d C
C26 1 0.5994(3) -0.1240(2) 0.7383(4) 0.0381(8) Uani d C
C27 1 0.5909(3) -0.0904(2) 0.6227(3) 0.0377(8) Uani d C
C28 1 0.6792(3) -0.0358(2) 0.6041(3) 0.0308(7) Uani d C
C29 1 1.0457(3) 0.2018(2) 0.4721(3) 0.0370(8) Uani d C
C30 1 1.0115(3) 0.2912(2) 0.5703(4) 0.0436(9) Uani d C
C31 1 0.7583(3) 0.1488(2) 0.2897(3) 0.0379(8) Uani d C
C32 1 0.7559(4) 0.0986(3) 0.1468(3) 0.0456(9) Uani d C
H2 1 0.6425 -0.3400 -0.2682 0.050 Uiso d H
H3 1 0.7986 -0.3400 -0.4106 0.050 Uiso d H
H4 1 0.9772 -0.4600 -0.3898 0.050 Uiso d H
H5 1 1.0123 -0.5400 -0.2102 0.050 Uiso d H
H6 1 0.8652 -0.5000 -0.0497 0.050 Uiso d H
H8 1 0.4382 -0.2400 0.0001 0.050 Uiso d H
H9 1 0.4388 -0.0800 0.1402 0.050 Uiso d H
H10 1 0.6145 -0.0400 0.2584 0.050 Uiso d H
H11 1 0.8032 -0.1400 0.2706 0.050 Uiso d H
H12 1 0.8004 -0.3000 0.1398 0.050 Uiso d H
H13A 1 0.4334 -0.3600 0.1861 0.050 Uiso d H
H13B 1 0.3979 -0.4000 0.3014 0.050 Uiso d H
H14A 1 0.5370 -0.3400 0.4563 0.050 Uiso d H
H14B 1 0.4608 -0.2600 0.4226 0.050 Uiso d H
H14C 1 0.5797 -0.2800 0.3447 0.050 Uiso d H
H15A 1 0.7601 -0.6000 0.2657 0.050 Uiso d H
H15B 1 0.7757 -0.5000 0.3539 0.050 Uiso d H
H16A 1 0.7243 -0.6000 0.4999 0.050 Uiso d H
H16B 1 0.6351 -0.5200 0.4961 0.050 Uiso d H
H16C 1 0.6164 -0.6200 0.3971 0.050 Uiso d H
H18 1 0.7340 0.2200 0.7607 0.050 Uiso d H
H19 1 0.7383 0.3400 0.9479 0.050 Uiso d H
H20 1 0.9063 0.3400 1.1202 0.050 Uiso d H
H21 1 1.0735 0.2200 1.0947 0.050 Uiso d H
H22 1 1.0691 0.1000 0.9055 0.050 Uiso d H
H24 1 0.8571 -0.0400 0.8830 0.050 Uiso d H
H25 1 0.7002 -0.1400 0.9106 0.050 Uiso d H
H26 1 0.5355 -0.1600 0.7536 0.050 Uiso d H
H27 1 0.5173 -0.1000 0.5534 0.050 Uiso d H
H28 1 0.6761 -0.0200 0.5228 0.050 Uiso d H
H29A 1 1.0926 0.2200 0.4027 0.050 Uiso d H
H29B 1 1.1190 0.1600 0.5250 0.050 Uiso d H
H30A 1 0.9812 0.2800 0.6445 0.050 Uiso d H
H30B 1 1.0817 0.3200 0.5978 0.050 Uiso d H
H30C 1 0.9443 0.3200 0.5340 0.050 Uiso d H
H31A 1 0.6965 0.1400 0.3336 0.050 Uiso d H
H31B 1 0.7335 0.2200 0.2971 0.050 Uiso d H
H32A 1 0.8072 0.1200 0.0948 0.050 Uiso d H
H32B 1 0.6932 0.1200 0.0960 0.050 Uiso d H
H32C 1 0.7774 0.0400 0.1351 0.050 Uiso d H

loop_
_atom_type_symbol
_atom_type_description
_atom_type_scat_dispersion_real
_atom_type_scat_dispersion_imag
_atom_type_scat_source
C C 0.0033 0.0016 'International Tables Vol C Tables 4.2.6.8 and 6.1.1.4'
H H 0.0000 0.0000 'International Tables Vol C Tables 4.2.6.8 and 6.1.1.4'
O O 0.0106 0.0060 'International Tables Vol C Tables 4.2.6.8 and 6.1.1.4'
P P 0.1023 0.0942 'International Tables Vol C Tables 4.2.6.8 and 6.1.1.4'
Ga Ga 0.2307 1.6083 'International Tables Vol C Tables 4.2.6.8 and 6.1.1.4'

loop_
_geom_angle_atom_site_label_1
_geom_angle_atom_site_label_2
_geom_angle_atom_site_label_3
_geom_angle_site_symmetry_1
_geom_angle_site_symmetry_3
_geom_angle
_geom_angle_publ_flag
O1 Ga1 O2 . . 96.14(9) yes
O1 Ga1 C13 . . 110.00(11) yes
O1 Ga1 C15 . . 106.37(11) yes
O2 Ga1 C13 . . 107.85(11) yes
O2 Ga1 C15 . . 104.99(12) yes
C13 Ga1 C15 . . 127.06(13) yes
O3 Ga2 O4 . . 98.08(9) yes
O3 Ga2 C29 . . 108.59(12) yes
O4 Ga2 C29 . . 107.89(11) yes
O3 Ga2 C31 . . 102.96(13) yes
O4 Ga2 C31 . . 105.07(12) yes
C29 Ga2 C31 . . 129.8(2) yes
O2 P1 O1 2_645 . 116.44(12) yes
O2 P1 C1 2_645 . 110.26(13) yes
O1 P1 C1 . . 106.45(13) yes
O2 P1 C7 2_645 . 106.10(13) yes
O1 P1 C7 . . 109.57(12) yes
C1 P1 C7 . . 107.75(13) yes
O3 P2 O4 . 2_756 116.70(12) yes
O3 P2 C17 . . 109.96(13) yes
O4 P2 C17 2_756 . 106.41(13) yes
O3 P2 C23 . . 106.01(13) yes
O4 P2 C23 2_756 . 110.59(12) yes
C17 P2 C23 . . 106.80(13) yes
P1 O1 Ga1 . . 129.70(13) yes
P1 O2 Ga1 2_645 . 136.39(13) yes
P2 O3 Ga2 . . 141.79(14) yes
P2 O4 Ga2 2_756 . 136.61(13) yes
C6 C1 C2 . . 119.7(3) no
C6 C1 P1 . . 121.3(2) no
C2 C1 P1 . . 119.0(2) no
C3 C2 C1 . . 120.0(3) no
C3 C2 H2 . . 120.3(3) no
C1 C2 H2 . . 118.7(3) no
C4 C3 C2 . . 119.9(3) no
C4 C3 H3 . . 119.8(3) no
C2 C3 H3 . . 119.6(3) no
C3 C4 C5 . . 120.9(3) no
C3 C4 H4 . . 127.8(4) no
C5 C4 H4 . . 110.8(4) no
C4 C5 C6 . . 119.6(3) no
C4 C5 H5 . . 126.1(3) no
C6 C5 H5 . . 113.9(3) no
C1 C6 C5 . . 119.8(3) no
C1 C6 H6 . . 117.9(3) no
C5 C6 H6 . . 121.8(3) no
C8 C7 C12 . . 119.2(3) no
C8 C7 P1 . . 120.9(2) no
C12 C7 P1 . . 119.8(2) no
C7 C8 C9 . . 120.3(3) no
C7 C8 H8 . . 122.7(3) no
C9 C8 H8 . . 116.9(3) no
C10 C9 C8 . . 119.7(3) no
C10 C9 H9 . . 113.0(3) no
C8 C9 H9 . . 127.3(3) no
C11 C10 C9 . . 120.7(3) no
C11 C10 H10 . . 122.2(3) no
C9 C10 H10 . . 117.0(3) no
C10 C11 C12 . . 119.7(3) no
C10 C11 H11 . . 121.8(3) no
C12 C11 H11 . . 118.5(3) no
C11 C12 C7 . . 120.4(3) no
C11 C12 H12 . . 125.8(3) no
C7 C12 H12 . . 113.7(3) no
C14 C13 Ga1 . . 115.0(2) yes
C14 C13 H13A . . 111.5(3) no
Ga1 C13 H13A . . 105.1(2) no
C14 C13 H13B . . 104.7(3) no
Ga1 C13 H13B . . 115.6(2) no
H13A C13 H13B . . 104.4(3) no
C13 C14 H14A . . 101.7(3) no
C13 C14 H14B . . 119.1(4) no
H14A C14 H14B . . 98.2(3) no
C13 C14 H14C . . 107.0(3) no
H14A C14 H14C . . 122.2(4) no
H14B C14 H14C . . 109.2(3) no
C16 C15 Ga1 . . 111.9(2) yes
C16 C15 H15A . . 111.3(3) no
Ga1 C15 H15A . . 108.4(2) no
C16 C15 H15B . . 114.6(3) no
Ga1 C15 H15B . . 103.1(2) no
H15A C15 H15B . . 106.9(3) no
C15 C16 H16A . . 115.6(3) no
C15 C16 H16B . . 105.7(3) no
H16A C16 H16B . . 94.0(3) no
C15 C16 H16C . . 107.8(3) no
H16A C16 H16C . . 111.9(4) no
H16B C16 H16C . . 121.8(4) no
C18 C17 C22 . . 119.7(3) no
C18 C17 P2 . . 119.9(2) no
C22 C17 P2 . . 120.4(2) no
C19 C18 C17 . . 120.2(3) no
C19 C18 H18 . . 119.0(3) no
C17 C18 H18 . . 120.8(3) no
C20 C19 C18 . . 119.8(3) no
C20 C19 H19 . . 123.3(3) no
C18 C19 H19 . . 116.9(3) no
C21 C20 C19 . . 120.5(3) no
C21 C20 H20 . . 119.1(4) no
C19 C20 H20 . . 119.9(3) no
C20 C21 C22 . . 120.2(3) no
C20 C21 H21 . . 124.9(3) no
C22 C21 H21 . . 114.6(3) no
C17 C22 C21 . . 119.6(3) no
C17 C22 H22 . . 118.7(3) no
C21 C22 H22 . . 121.7(3) no
C28 C23 C24 . . 119.1(3) no
C28 C23 P2 . . 121.2(2) no
C24 C23 P2 . . 119.7(2) no
C25 C24 C23 . . 120.7(3) no
C25 C24 H24 . . 120.3(3) no
C23 C24 H24 . . 118.8(3) no
C24 C25 C26 . . 119.5(3) no
C24 C25 H25 . . 126.3(3) no
C26 C25 H25 . . 113.4(3) no
C27 C26 C25 . . 120.4(3) no
C27 C26 H26 . . 120.3(3) no
C25 C26 H26 . . 119.2(4) no
C26 C27 C28 . . 120.1(3) no
C26 C27 H27 . . 121.3(3) no
C28 C27 H27 . . 118.4(3) no
C23 C28 C27 . . 120.3(3) no
C23 C28 H28 . . 121.3(3) no
C27 C28 H28 . . 118.0(3) no
C30 C29 Ga2 . . 114.9(2) yes
C30 C29 H29A . . 106.3(3) no
Ga2 C29 H29A . . 117.0(2) no
C30 C29 H29B . . 107.5(3) no
Ga2 C29 H29B . . 107.6(2) no
H29A C29 H29B . . 102.5(3) no
C29 C30 H30A . . 112.0(3) no
C29 C30 H30B . . 107.1(3) no
H30A C30 H30B . . 108.3(4) no
C29 C30 H30C . . 107.9(3) no
H30A C30 H30C . . 100.2(4) no
H30B C30 H30C . . 121.3(4) no
C32 C31 Ga2 . . 115.6(2) yes
C32 C31 H31A . . 115.5(3) no
Ga2 C31 H31A . . 105.7(2) no
C32 C31 H31B . . 111.2(3) no
Ga2 C31 H31B . . 112.0(2) no
H31A C31 H31B . . 94.9(3) no
C31 C32 H32A . . 115.1(4) no
C31 C32 H32B . . 112.4(4) no
H32A C32 H32B . . 86.4(3) no
C31 C32 H32C . . 114.9(3) no
H32A C32 H32C . . 104.1(4) no
H32B C32 H32C . . 120.1(4) no

loop_
_geom_bond_atom_site_label_1
_geom_bond_atom_site_label_2
_geom_bond_site_symmetry_2
_geom_bond_distance
_geom_bond_publ_flag
Ga1 O1 . 1.941(2) yes
Ga1 O2 . 1.938(2) yes
Ga1 C13 . 1.967(3) yes
Ga1 C15 . 1.960(3) yes
Ga2 O3 . 1.936(2) yes
Ga2 O4 . 1.946(2) yes
Ga2 C29 . 1.963(3) yes
Ga2 C31 . 1.965(3) yes
P1 O1 . 1.525(2) yes
P1 O2 2_645 1.517(2) yes
P1 C1 . 1.795(3) yes
P1 C7 . 1.795(3) yes
P2 O3 . 1.513(2) yes
P2 O4 2_756 1.520(2) yes
P2 C17 . 1.798(3) yes
P2 C23 . 1.802(3) yes
C1 C6 . 1.391(4) no
C1 C2 . 1.393(4) no
C2 C3 . 1.389(4) no
C2 H2 . 0.933(3) no
C3 C4 . 1.379(5) no
C3 H3 . 1.032(3) no
C4 C5 . 1.379(5) no
C4 H4 . 0.982(3) no
C5 C6 . 1.400(4) no
C5 H5 . 1.108(3) no
C6 H6 . 0.987(3) no
C7 C8 . 1.391(4) no
C7 C12 . 1.395(4) no
C8 C9 . 1.393(4) no
C8 H8 . 1.017(3) no
C9 C10 . 1.383(5) no
C9 H9 . 1.057(3) no
C10 C11 . 1.382(5) no
C10 H10 . 0.936(3) no
C11 C12 . 1.391(4) no
C11 H11 . 1.001(3) no
C12 H12 . 1.010(3) no
C13 C14 . 1.529(5) no
C13 H13A . 1.028(3) no
C13 H13B . 0.930(3) no
C14 H14A . 0.982(4) no
C14 H14B . 0.938(4) no
C14 H14C . 1.002(4) no
C15 C16 . 1.519(5) no
C15 H15A . 0.970(3) no
C15 H15B . 0.995(3) no
C16 H16A . 0.969(3) no
C16 H16B . 1.015(4) no
C16 H16C . 0.844(4) no
C17 C18 . 1.390(4) no
C17 C22 . 1.392(4) no
C18 C19 . 1.386(5) no
C18 H18 . 1.014(3) no
C19 C20 . 1.385(5) no
C19 H19 . 0.985(3) no
C20 C21 . 1.370(5) no
C20 H20 . 0.952(3) no
C21 C22 . 1.396(4) no
C21 H21 . 0.986(3) no
C22 H22 . 1.006(3) no
C23 C28 . 1.386(4) no
C23 C24 . 1.399(4) no
C24 C25 . 1.382(4) no
C24 H24 . 0.987(3) no
C25 C26 . 1.389(5) no
C25 H25 . 1.018(3) no
C26 C27 . 1.378(5) no
C26 H26 . 0.978(3) no
C27 C28 . 1.392(5) no
C27 H27 . 1.015(3) no
C28 H28 . 0.915(3) no
C29 C30 . 1.521(5) no
C29 H29A . 1.029(3) no
C29 H29B . 1.120(4) no
C30 H30A . 0.924(4) no
C30 H30B . 0.912(4) no
C30 H30C . 0.893(4) no
C31 C32 . 1.498(5) no
C31 H31A . 0.897(4) no
C31 H31B . 1.048(3) no
C32 H32A . 0.947(4) no
C32 H32B . 0.886(4) no
C32 H32C . 0.859(4) no
